data_2218058
loop_
_publ_author_name
'Stephan, Gerald'
'N\"ather, Christian'
'Tuczek, Felix'

_publ_section_title
;[1,2-Bis(diphenylphosphino)ethane]{2-[bis(diphenylphosphinomethyl)amino]pyridinium}fluoridohydrazidatomolybdenum(IV)
 bis(tetrafluoridoborate)
;
_journal_coeditor_code BT2688
_journal_issue 5
_journal_name_full 'Acta Crystallographica Section E'
_journal_page_first m629
_journal_paper_doi 10.1107/S1600536808008635
_journal_volume 64
_journal_year 2008
_chemical_formula_iupac '[Mo F (N2 H2) (C31 H29 N2 P2) (C26 H24 P2)] (B F4)2'
_chemical_formula_moiety 'C57 H55 F Mo N4 P4, 2(B F4)'
_chemical_formula_sum 'C57 H55 B2 F9 Mo N4 P4'
_chemical_formula_weight 1208.49
_chemical_name_systematic
;[1,2-Bis(diphenylphosphino)ethane]{2-
[bis(diphenylphosphinomethyl)amino]pyridinium}fluoridohydrazidatomolybdenum(IV)
bis(tetrafluoridoborate)
;
_space_group_IT_number 14
_symmetry_cell_setting monoclinic
_symmetry_space_group_name_Hall '-P 2yn'
_symmetry_space_group_name_H-M 'P 1 21/n 1'
_atom_sites_solution_hydrogens geom
_atom_sites_solution_primary direct
_atom_sites_solution_secondary difmap
_audit_creation_method SHELXL-97
_cell_angle_alpha 90.00
_cell_angle_beta 94.438(7)
_cell_angle_gamma 90.00
_cell_formula_units_Z 4
_cell_length_a 12.5791(6)
_cell_length_b 31.2199(16)
_cell_length_c 13.8330(9)
_cell_measurement_reflns_used 8000
_cell_measurement_temperature 170(2)
_cell_measurement_theta_max 22
_cell_measurement_theta_min 10
_cell_volume 5416.2(5)
_computing_cell_refinement 'IPDS program package'
_computing_data_collection 'IPDS program package (Stoe & Cie, 1998b)'
_computing_data_reduction 'IPDS program package'
_computing_molecular_graphics 'DIAMOND (Brandenburg, 1999)'
_computing_publication_material 'CIFTAB in SHELXTL (Sheldrick, 2008)'
_computing_structure_refinement 'SHELXL97 (Sheldrick, 2008)'
_computing_structure_solution 'SHELXS97 (Sheldrick, 2008)'
_diffrn_ambient_temperature 170(2)
_diffrn_measured_fraction_theta_full 0.992
_diffrn_measured_fraction_theta_max 0.992
_diffrn_measurement_device_type 'Stoe IPDS-1'
_diffrn_measurement_method \f
_diffrn_radiation_monochromator graphite
_diffrn_radiation_source 'fine-focus sealed tube'
_diffrn_radiation_type MoK\a
_diffrn_radiation_wavelength 0.71073
_diffrn_reflns_av_R_equivalents 0.0319
_diffrn_reflns_av_sigmaI/netI 0.0343
_diffrn_reflns_limit_h_max 14
_diffrn_reflns_limit_h_min -14
_diffrn_reflns_limit_k_max 35
_diffrn_reflns_limit_k_min -35
_diffrn_reflns_limit_l_max 15
_diffrn_reflns_limit_l_min -15
_diffrn_reflns_number 24176
_diffrn_reflns_theta_full 24.10
_diffrn_reflns_theta_max 24.10
_diffrn_reflns_theta_min 1.75
_diffrn_standards_decay_% 0
_diffrn_standards_interval_time 0
_diffrn_standards_number 0
_exptl_absorpt_coefficient_mu 0.435
_exptl_absorpt_correction_T_max 0.969
_exptl_absorpt_correction_T_min 0.949
_exptl_absorpt_correction_type numerical
_exptl_absorpt_process_details '(X-SHAPE; Stoe & Cie, 1998a)'
_exptl_crystal_colour colourless
_exptl_crystal_density_diffrn 1.482
_exptl_crystal_density_method 'not measured'
_exptl_crystal_description needle
_exptl_crystal_F_000 2472
_exptl_crystal_size_max 0.2
_exptl_crystal_size_mid 0.08
_exptl_crystal_size_min 0.06
_refine_diff_density_max 0.935
_refine_diff_density_min -0.537
_refine_ls_extinction_coef 0.0045(4)
_refine_ls_extinction_expression Fc^*^=kFc[1+0.001xFc^2^\l^3^/sin(2\q)]^-1/4^
_refine_ls_extinction_method 'SHELXL97 (Sheldrick, 2008)'
_refine_ls_goodness_of_fit_ref 1.024
_refine_ls_hydrogen_treatment constr
_refine_ls_matrix_type full
_refine_ls_number_parameters 706
_refine_ls_number_reflns 8538
_refine_ls_number_restraints 39
_refine_ls_restrained_S_all 1.130
_refine_ls_R_factor_all 0.0530
_refine_ls_R_factor_gt 0.0394
_refine_ls_shift/su_max 0.001
_refine_ls_shift/su_mean 0.000
_refine_ls_structure_factor_coef Fsqd
_refine_ls_weighting_details 'calc w=1/[\s^2^(Fo^2^)+(0.0748P)^2^] where P=(Fo^2^+2Fc^2^)/3'
_refine_ls_weighting_scheme calc
_refine_ls_wR_factor_gt 0.1016
_refine_ls_wR_factor_ref 0.1077
_reflns_number_gt 6783
_reflns_number_total 8538
_reflns_threshold_expression I>2\s(I)
_cod_data_source_file bt2688.cif
_cod_data_source_block I
_cod_original_sg_symbol_H-M 'P 21/n'
_cod_database_code 2218058
_cod_database_fobs_code 2218058

loop_
_symmetry_equiv_pos_as_xyz
'x, y, z'
'-x+1/2, y+1/2, -z+1/2'
'-x, -y, -z'
'x-1/2, -y-1/2, z-1/2'

loop_
_atom_site_type_symbol
_atom_site_label
_atom_site_fract_x
_atom_site_fract_y
_atom_site_fract_z
_atom_site_U_iso_or_equiv
_atom_site_adp_type
_atom_site_calc_flag
_atom_site_refinement_flags
_atom_site_occupancy
_atom_site_disorder_assembly
_atom_site_disorder_group
Mo Mo1 0.10191(2) 0.148150(8) 0.284941(19) 0.01774(12) Uani d . 1 . .
F F1 0.20855(15) 0.17169(6) 0.20023(13) 0.0234(4) Uani d . 1 . .
N N1 0.0094(2) 0.12792(9) 0.3620(2) 0.0251(6) Uani d . 1 . .
N N2 -0.0567(5) 0.11290(17) 0.4239(3) 0.094(2) Uani d . 1 . .
H H1N2 -0.0661 0.1300 0.4759 0.13(3) Uiso d R 1 . .
H H2N2 -0.0890 0.0868 0.4206 0.11(2) Uiso d R 1 . .
C C1 0.2510(3) 0.09669(10) 0.4909(2) 0.0232(7) Uani d . 1 . .
H H1A 0.3011 0.0995 0.5493 0.028 Uiso calc R 1 . .
H H1B 0.1817 0.0866 0.5117 0.028 Uiso calc R 1 . .
N N3 0.2925(2) 0.06529(8) 0.4248(2) 0.0250(6) Uani d . 1 . .
C C2 0.2109(3) 0.04163(10) 0.3656(2) 0.0261(8) Uani d . 1 . .
H H2A 0.1529 0.0339 0.4068 0.031 Uiso calc R 1 . .
H H2B 0.2427 0.0146 0.3440 0.031 Uiso calc R 1 . .
P P1 0.23297(7) 0.14991(2) 0.43059(6) 0.0184(2) Uani d . 1 . .
P P2 0.15116(7) 0.07070(3) 0.25607(6) 0.0205(2) Uani d . 1 . .
C C11 0.1921(3) 0.18206(10) 0.5315(2) 0.0205(7) Uani d . 1 . .
C C12 0.1252(3) 0.16457(12) 0.5967(3) 0.0301(8) Uani d . 1 . .
H H12 0.1071 0.1351 0.5928 0.036 Uiso calc R 1 . .
C C13 0.0849(3) 0.19017(13) 0.6676(3) 0.0376(10) Uani d . 1 . .
H H13 0.0390 0.1780 0.7116 0.045 Uiso calc R 1 . .
C C14 0.1109(3) 0.23297(12) 0.6747(3) 0.0331(9) Uani d . 1 . .
H H14 0.0832 0.2502 0.7234 0.040 Uiso calc R 1 . .
C C15 0.1775(3) 0.25078(11) 0.6104(3) 0.0289(8) Uani d . 1 . .
H H15 0.1961 0.2802 0.6154 0.035 Uiso calc R 1 . .
C C16 0.2171(3) 0.22555(11) 0.5385(2) 0.0249(7) Uani d . 1 . .
H H16 0.2617 0.2380 0.4938 0.030 Uiso calc R 1 . .
C C21 0.3723(3) 0.16364(10) 0.4168(2) 0.0199(7) Uani d . 1 . .
C C22 0.4412(3) 0.17702(11) 0.4954(3) 0.0282(8) Uani d . 1 . .
H H22 0.4140 0.1820 0.5566 0.034 Uiso calc R 1 . .
C C23 0.5490(3) 0.18301(13) 0.4845(3) 0.0391(10) Uani d . 1 . .
H H23 0.5953 0.1919 0.5383 0.047 Uiso calc R 1 . .
C C24 0.5890(3) 0.17612(14) 0.3955(3) 0.0431(10) Uani d . 1 . .
H H24 0.6627 0.1803 0.3879 0.052 Uiso calc R 1 . .
C C25 0.5212(3) 0.16314(14) 0.3172(3) 0.0387(10) Uani d . 1 . .
H H25 0.5489 0.1584 0.2562 0.046 Uiso calc R 1 . .
C C26 0.4132(3) 0.15695(11) 0.3272(2) 0.0279(8) Uani d . 1 . .
H H26 0.3674 0.1482 0.2730 0.034 Uiso calc R 1 . .
C C31 0.3978(3) 0.05601(11) 0.4229(3) 0.0275(8) Uani d . 1 . .
N N4 0.4696(3) 0.07235(9) 0.4921(2) 0.0323(7) Uani d . 1 . .
H H4 0.4453 0.0885 0.5377 0.039 Uiso calc R 1 . .
C C32 0.5761(3) 0.06524(14) 0.4949(3) 0.0443(10) Uani d . 1 . .
H H32 0.6221 0.0780 0.5445 0.053 Uiso calc R 1 . .
C C33 0.6175(4) 0.04001(15) 0.4273(4) 0.0520(12) Uani d . 1 . .
H H33 0.6920 0.0348 0.4287 0.062 Uiso calc R 1 . .
C C34 0.5476(4) 0.02198(13) 0.3558(3) 0.0477(11) Uani d . 1 . .
H H34 0.5751 0.0041 0.3081 0.057 Uiso calc R 1 . .
C C35 0.4399(3) 0.02946(12) 0.3524(3) 0.0382(9) Uani d . 1 . .
H H35 0.3937 0.0168 0.3028 0.046 Uiso calc R 1 . .
C C41 0.2374(3) 0.05482(11) 0.1619(2) 0.0248(7) Uani d . 1 . .
C C42 0.2806(3) 0.08551(12) 0.1042(3) 0.0279(8) Uani d . 1 . .
H H42 0.2661 0.1150 0.1141 0.034 Uiso calc R 1 . .
C C43 0.3453(3) 0.07327(13) 0.0314(3) 0.0348(9) Uani d . 1 . .
H H43 0.3731 0.0944 -0.0091 0.042 Uiso calc R 1 . .
C C44 0.3689(3) 0.03079(14) 0.0183(3) 0.0385(10) Uani d . 1 . .
H H44 0.4139 0.0227 -0.0307 0.046 Uiso calc R 1 . .
C C45 0.3275(3) -0.00026(13) 0.0759(3) 0.0392(10) Uani d . 1 . .
H H45 0.3447 -0.0296 0.0670 0.047 Uiso calc R 1 . .
C C46 0.2603(3) 0.01148(12) 0.1473(3) 0.0337(9) Uani d . 1 . .
H H46 0.2303 -0.0099 0.1858 0.040 Uiso calc R 1 . .
C C51 0.0310(3) 0.03842(10) 0.2289(2) 0.0242(7) Uani d . 1 . .
C C52 -0.0067(3) 0.03302(11) 0.1324(3) 0.0304(8) Uani d . 1 . .
H H52 0.0346 0.0432 0.0825 0.037 Uiso calc R 1 . .
C C53 -0.1037(3) 0.01295(13) 0.1077(3) 0.0388(9) Uani d . 1 . .
H H53 -0.1286 0.0098 0.0415 0.047 Uiso calc R 1 . .
C C54 -0.1641(3) -0.00240(12) 0.1797(3) 0.0391(10) Uani d . 1 . .
H H54 -0.2308 -0.0158 0.1631 0.047 Uiso calc R 1 . .
C C55 -0.1271(3) 0.00183(13) 0.2755(3) 0.0382(9) Uani d . 1 . .
H H55 -0.1678 -0.0093 0.3249 0.046 Uiso calc R 1 . .
C C56 -0.0302(3) 0.02239(12) 0.3006(3) 0.0337(9) Uani d . 1 . .
H H56 -0.0058 0.0255 0.3670 0.040 Uiso calc R 1 . .
C C61 -0.0634(3) 0.23553(11) 0.2013(2) 0.0263(8) Uani d . 1 . .
H H61A -0.1315 0.2229 0.2191 0.032 Uiso calc R 1 . .
H H61B -0.0743 0.2667 0.1916 0.032 Uiso calc R 1 . .
C C62 -0.0315(3) 0.21521(11) 0.1075(2) 0.0260(8) Uani d . 1 . .
H H62A 0.0361 0.2280 0.0892 0.031 Uiso calc R 1 . .
H H62B -0.0872 0.2208 0.0545 0.031 Uiso calc R 1 . .
P P3 0.04148(7) 0.22633(3) 0.30016(6) 0.0194(2) Uani d . 1 . .
P P4 -0.01447(7) 0.15685(3) 0.12462(6) 0.0210(2) Uani d . 1 . .
C C71 0.1408(3) 0.26775(10) 0.2819(2) 0.0219(7) Uani d . 1 . .
C C72 0.2489(3) 0.25795(11) 0.2986(2) 0.0240(7) Uani d . 1 . .
H H72 0.2701 0.2295 0.3154 0.029 Uiso calc R 1 . .
C C73 0.3259(3) 0.28937(11) 0.2910(3) 0.0297(8) Uani d . 1 . .
H H73 0.3991 0.2824 0.3038 0.036 Uiso calc R 1 . .
C C74 0.2969(3) 0.33074(12) 0.2649(3) 0.0334(9) Uani d . 1 . .
H H74 0.3498 0.3521 0.2592 0.040 Uiso calc R 1 . .
C C75 0.1905(3) 0.34069(11) 0.2474(3) 0.0337(9) Uani d . 1 . .
H H75 0.1704 0.3691 0.2296 0.040 Uiso calc R 1 . .
C C76 0.1119(3) 0.30973(11) 0.2552(3) 0.0288(8) Uani d . 1 . .
H H76 0.0388 0.3171 0.2425 0.035 Uiso calc R 1 . .
C C81 -0.0282(3) 0.24415(11) 0.4045(2) 0.0238(7) Uani d . 1 . .
C C82 -0.0130(3) 0.28421(12) 0.4469(3) 0.0380(9) Uani d . 1 . .
H H82 0.0382 0.3033 0.4238 0.046 Uiso calc R 1 . .
C C83 -0.0724(4) 0.29663(14) 0.5233(3) 0.0476(11) Uani d . 1 . .
H H83 -0.0632 0.3245 0.5501 0.057 Uiso calc R 1 . .
C C84 -0.1438(3) 0.26910(15) 0.5600(3) 0.0453(11) Uani d . 1 . .
H H84 -0.1829 0.2776 0.6129 0.054 Uiso calc R 1 . .
C C85 -0.1585(4) 0.22907(16) 0.5197(3) 0.0510(12) Uani d . 1 . .
H H85 -0.2075 0.2097 0.5453 0.061 Uiso calc R 1 . .
C C86 -0.1020(3) 0.21664(14) 0.4415(3) 0.0441(11) Uani d . 1 . .
H H86 -0.1140 0.1892 0.4133 0.053 Uiso calc R 1 . .
C C91 -0.1518(3) 0.13741(11) 0.1137(3) 0.0252(8) Uani d . 1 . .
C C92 -0.1915(3) 0.11545(12) 0.1905(3) 0.0342(9) Uani d . 1 . .
H H92 -0.1479 0.1114 0.2490 0.041 Uiso calc R 1 . .
C C93 -0.2950(3) 0.09930(14) 0.1819(3) 0.0464(11) Uani d . 1 . .
H H93 -0.3218 0.0846 0.2350 0.056 Uiso calc R 1 . .
C C94 -0.3590(3) 0.10451(14) 0.0970(4) 0.0488(12) Uani d . 1 . .
H H94 -0.4291 0.0930 0.0913 0.059 Uiso calc R 1 . .
C C95 -0.3208(3) 0.12639(13) 0.0209(3) 0.0428(10) Uani d . 1 . .
H H95 -0.3649 0.1301 -0.0374 0.051 Uiso calc R 1 . .
C C96 -0.2178(3) 0.14327(12) 0.0284(3) 0.0323(9) Uani d . 1 . .
H H96 -0.1925 0.1588 -0.0243 0.039 Uiso calc R 1 . .
C C101 0.0390(3) 0.14118(11) 0.0102(2) 0.0259(8) Uani d . 1 . .
C C102 -0.0050(3) 0.10789(12) -0.0474(2) 0.0315(8) Uani d . 1 . .
H H102 -0.0669 0.0935 -0.0293 0.038 Uiso calc R 1 . .
C C103 0.0417(4) 0.09577(13) -0.1312(3) 0.0426(10) Uani d . 1 . .
H H103 0.0106 0.0735 -0.1707 0.051 Uiso calc R 1 . .
C C104 0.1324(4) 0.11582(15) -0.1572(3) 0.0486(12) Uani d . 1 . .
H H104 0.1652 0.1068 -0.2133 0.058 Uiso calc R 1 . .
C C105 0.1758(4) 0.14918(15) -0.1015(3) 0.0462(11) Uani d . 1 . .
H H105 0.2377 0.1634 -0.1205 0.055 Uiso calc R 1 . .
C C106 0.1299(3) 0.16213(13) -0.0178(3) 0.0348(9) Uani d . 1 . .
H H106 0.1602 0.1851 0.0200 0.042 Uiso calc R 1 . .
B B1 0.8583(5) 0.07358(16) 0.6061(4) 0.0541(15) Uani d . 1 . .
F F11 0.8620(2) 0.04255(7) 0.53264(17) 0.0507(6) Uani d . 1 . .
F F12 0.8016(3) 0.10857(9) 0.5658(2) 0.0746(9) Uani d . 1 . .
F F13 0.9582(3) 0.08731(11) 0.6351(2) 0.0925(12) Uani d . 1 . .
F F14 0.8083(4) 0.05738(10) 0.6817(2) 0.1209(19) Uani d . 1 . .
B B2 0.4315(4) 0.09191(16) 0.7490(3) 0.0497(14) Uani d D 1 . .
F F21 0.3459(3) 0.06624(9) 0.7323(3) 0.0867(12) Uani d D 1 A .
F F22 0.4582(3) 0.11052(11) 0.66855(19) 0.0921(13) Uani d D 1 A .
F F23 0.4439(5) 0.11424(17) 0.8310(3) 0.099(3) Uani d PD 0.737(9) A 1
F F24 0.5265(4) 0.06407(15) 0.7551(6) 0.127(3) Uani d PD 0.737(9) A 1
F F23' 0.3739(10) 0.1356(3) 0.7658(10) 0.080(5) Uiso d PD 0.263(9) A 2
F F24' 0.4862(11) 0.0855(5) 0.8262(9) 0.104(6) Uiso d PD 0.263(9) A 2

loop_
_atom_site_aniso_label
_atom_site_aniso_U_11
_atom_site_aniso_U_22
_atom_site_aniso_U_33
_atom_site_aniso_U_12
_atom_site_aniso_U_13
_atom_site_aniso_U_23
Mo1 0.02013(18) 0.01895(17) 0.01402(17) -0.00276(11) 0.00048(11) 0.00024(10)
F1 0.0252(11) 0.0248(9) 0.0203(10) -0.0029(8) 0.0036(8) 0.0021(7)
N1 0.0319(17) 0.0252(14) 0.0188(14) -0.0091(13) 0.0066(12) -0.0024(11)
N2 0.137(5) 0.091(4) 0.063(3) -0.066(3) 0.062(3) -0.020(3)
C1 0.027(2) 0.0224(17) 0.0201(17) -0.0012(14) 0.0023(14) 0.0033(13)
N3 0.0283(18) 0.0211(14) 0.0250(16) -0.0007(12) -0.0015(12) -0.0007(11)
C2 0.031(2) 0.0235(16) 0.0233(18) -0.0019(15) -0.0013(15) 0.0011(14)
P1 0.0201(5) 0.0209(4) 0.0141(4) -0.0019(3) 0.0004(3) 0.0007(3)
P2 0.0250(5) 0.0196(4) 0.0169(4) -0.0027(3) 0.0016(3) -0.0010(3)
C11 0.0166(17) 0.0289(17) 0.0155(16) 0.0003(14) -0.0027(13) -0.0003(13)
C12 0.030(2) 0.0307(18) 0.030(2) 0.0013(16) 0.0106(16) 0.0008(15)
C13 0.039(2) 0.045(2) 0.031(2) 0.0063(18) 0.0168(18) 0.0038(17)
C14 0.035(2) 0.036(2) 0.029(2) 0.0121(17) 0.0058(17) -0.0061(16)
C15 0.029(2) 0.0280(18) 0.029(2) 0.0034(15) -0.0028(16) -0.0059(15)
C16 0.0246(19) 0.0280(18) 0.0220(18) -0.0012(14) 0.0016(14) -0.0010(14)
C21 0.0189(18) 0.0209(15) 0.0200(17) 0.0010(13) 0.0009(13) 0.0017(13)
C22 0.024(2) 0.0356(19) 0.0248(19) -0.0012(15) 0.0017(15) -0.0049(15)
C23 0.025(2) 0.050(2) 0.041(2) -0.0065(18) -0.0040(17) -0.0108(19)
C24 0.025(2) 0.061(3) 0.045(3) -0.0055(19) 0.0092(19) -0.004(2)
C25 0.031(2) 0.056(2) 0.030(2) 0.0044(19) 0.0115(18) -0.0018(18)
C26 0.027(2) 0.037(2) 0.0198(18) 0.0027(16) 0.0016(15) 0.0005(15)
C31 0.031(2) 0.0244(17) 0.0263(19) 0.0024(15) -0.0007(15) 0.0067(14)
N4 0.0311(19) 0.0309(16) 0.0340(18) 0.0045(14) -0.0024(14) 0.0025(13)
C32 0.032(2) 0.047(2) 0.052(3) 0.0032(19) -0.008(2) 0.012(2)
C33 0.035(3) 0.055(3) 0.067(3) 0.011(2) 0.005(2) 0.010(2)
C34 0.051(3) 0.039(2) 0.055(3) 0.014(2) 0.015(2) 0.001(2)
C35 0.044(3) 0.035(2) 0.036(2) 0.0047(18) 0.0039(18) -0.0032(17)
C41 0.0238(19) 0.0290(17) 0.0211(17) 0.0008(14) -0.0021(14) -0.0029(14)
C42 0.024(2) 0.0333(19) 0.0266(19) 0.0006(15) 0.0009(15) 0.0007(15)
C43 0.027(2) 0.050(2) 0.028(2) -0.0006(18) 0.0044(16) -0.0005(17)
C44 0.028(2) 0.060(3) 0.028(2) 0.0065(19) 0.0032(16) -0.0080(19)
C45 0.041(3) 0.040(2) 0.037(2) 0.0110(18) -0.0002(18) -0.0117(18)
C46 0.042(2) 0.0311(19) 0.028(2) 0.0027(17) 0.0016(17) -0.0041(16)
C51 0.027(2) 0.0181(16) 0.0275(19) -0.0019(14) 0.0017(15) -0.0029(13)
C52 0.028(2) 0.0332(19) 0.029(2) -0.0045(16) -0.0004(16) -0.0050(15)
C53 0.035(2) 0.043(2) 0.037(2) -0.0061(18) -0.0040(18) -0.0131(18)
C54 0.025(2) 0.035(2) 0.057(3) -0.0069(17) 0.0002(18) -0.0109(19)
C55 0.031(2) 0.040(2) 0.044(2) -0.0077(18) 0.0096(18) 0.0010(18)
C56 0.034(2) 0.037(2) 0.031(2) -0.0071(17) 0.0044(17) -0.0010(16)
C61 0.026(2) 0.0261(17) 0.0256(18) 0.0020(15) -0.0032(15) 0.0012(14)
C62 0.029(2) 0.0288(18) 0.0195(18) -0.0007(15) -0.0033(15) 0.0051(14)
P3 0.0191(5) 0.0207(4) 0.0184(4) -0.0002(3) 0.0024(3) -0.0002(3)
P4 0.0211(5) 0.0264(4) 0.0152(4) -0.0011(4) -0.0001(3) -0.0007(3)
C71 0.0247(19) 0.0226(16) 0.0191(17) -0.0020(14) 0.0055(14) -0.0007(13)
C72 0.028(2) 0.0237(17) 0.0208(17) 0.0033(15) 0.0051(14) 0.0025(13)
C73 0.023(2) 0.037(2) 0.029(2) -0.0033(16) 0.0066(15) 0.0008(16)
C74 0.037(2) 0.033(2) 0.031(2) -0.0112(17) 0.0091(17) 0.0015(16)
C75 0.040(2) 0.0245(18) 0.037(2) -0.0011(17) 0.0070(18) 0.0071(16)
C76 0.029(2) 0.0268(18) 0.0307(19) 0.0021(15) 0.0020(16) 0.0048(15)
C81 0.0196(18) 0.0315(18) 0.0201(17) 0.0045(14) 0.0007(14) -0.0002(14)
C82 0.047(3) 0.035(2) 0.033(2) 0.0011(18) 0.0119(19) -0.0032(17)
C83 0.064(3) 0.045(2) 0.035(2) 0.016(2) 0.012(2) -0.0095(19)
C84 0.037(3) 0.069(3) 0.031(2) 0.022(2) 0.0100(19) 0.001(2)
C85 0.035(3) 0.077(3) 0.044(3) -0.010(2) 0.020(2) -0.005(2)
C86 0.039(3) 0.052(2) 0.045(3) -0.012(2) 0.019(2) -0.012(2)
C91 0.0223(19) 0.0250(17) 0.0282(19) 0.0020(14) 0.0001(15) -0.0078(14)
C92 0.024(2) 0.042(2) 0.036(2) 0.0008(17) 0.0035(16) -0.0002(17)
C93 0.031(2) 0.052(3) 0.058(3) -0.0053(19) 0.015(2) 0.005(2)
C94 0.021(2) 0.046(2) 0.080(4) -0.0039(18) 0.003(2) -0.011(2)
C95 0.030(2) 0.043(2) 0.052(3) 0.0058(19) -0.0138(19) -0.013(2)
C96 0.030(2) 0.034(2) 0.032(2) 0.0044(16) -0.0054(16) -0.0035(16)
C101 0.0238(19) 0.0367(19) 0.0169(17) 0.0055(15) 0.0001(14) 0.0027(14)
C102 0.037(2) 0.036(2) 0.0211(19) 0.0094(17) -0.0016(16) -0.0006(15)
C103 0.057(3) 0.044(2) 0.027(2) 0.017(2) -0.0007(19) -0.0054(17)
C104 0.065(3) 0.059(3) 0.023(2) 0.024(2) 0.014(2) 0.0039(19)
C105 0.040(3) 0.070(3) 0.030(2) 0.009(2) 0.0145(19) 0.015(2)
C106 0.035(2) 0.047(2) 0.0225(19) 0.0027(18) 0.0051(16) 0.0057(16)
B1 0.090(5) 0.032(2) 0.042(3) -0.023(3) 0.015(3) -0.006(2)
F11 0.0766(19) 0.0377(12) 0.0389(13) -0.0116(12) 0.0123(13) -0.0034(10)
F12 0.093(2) 0.0527(17) 0.083(2) 0.0031(16) 0.0340(19) -0.0054(15)
F13 0.112(3) 0.089(2) 0.070(2) -0.045(2) -0.037(2) 0.0137(18)
F14 0.247(5) 0.0607(19) 0.067(2) -0.070(3) 0.088(3) -0.0181(16)
B2 0.062(4) 0.056(3) 0.033(3) -0.027(3) 0.016(2) -0.009(2)
F21 0.071(2) 0.0651(18) 0.131(3) -0.0384(16) 0.055(2) -0.0372(19)
F22 0.133(3) 0.111(3) 0.0303(15) -0.076(2) -0.0069(17) 0.0020(15)
F23 0.175(6) 0.090(4) 0.041(3) -0.075(4) 0.059(3) -0.037(2)
F24 0.102(5) 0.062(3) 0.200(7) 0.015(3) -0.088(4) -0.012(4)

loop_
_atom_type_symbol
_atom_type_description
_atom_type_scat_dispersion_real
_atom_type_scat_dispersion_imag
_atom_type_scat_source
C C 0.0033 0.0016 'International Tables Vol C Tables 4.2.6.8 and 6.1.1.4'
H H 0.0000 0.0000 'International Tables Vol C Tables 4.2.6.8 and 6.1.1.4'
B B 0.0013 0.0007 'International Tables Vol C Tables 4.2.6.8 and 6.1.1.4'
N N 0.0061 0.0033 'International Tables Vol C Tables 4.2.6.8 and 6.1.1.4'
F F 0.0171 0.0103 'International Tables Vol C Tables 4.2.6.8 and 6.1.1.4'
P P 0.1023 0.0942 'International Tables Vol C Tables 4.2.6.8 and 6.1.1.4'
Mo Mo -1.6832 0.6857 'International Tables Vol C Tables 4.2.6.8 and 6.1.1.4'

loop_
_geom_angle_atom_site_label_1
_geom_angle_atom_site_label_2
_geom_angle_atom_site_label_3
_geom_angle
_geom_angle_publ_flag
N1 Mo1 F1 178.70(11) y
N1 Mo1 P1 86.88(10) y
F1 Mo1 P1 91.94(6) y
N1 Mo1 P2 86.22(9) y
F1 Mo1 P2 94.33(6) y
P1 Mo1 P2 89.65(3) y
N1 Mo1 P3 94.46(9) y
F1 Mo1 P3 85.10(5) y
P1 Mo1 P3 95.38(3) y
P2 Mo1 P3 174.95(3) y
N1 Mo1 P4 101.62(10) y
F1 Mo1 P4 79.52(6) y
P1 Mo1 P4 170.35(3) y
P2 Mo1 P4 95.42(3) y
P3 Mo1 P4 79.53(3) y
N2 N1 Mo1 177.1(3) y
N1 N2 H1N2 115.4 ?
N1 N2 H2N2 125.8 ?
H1N2 N2 H2N2 118.7 ?
N3 C1 P1 110.7(2) ?
N3 C1 H1A 109.5 ?
P1 C1 H1A 109.5 ?
N3 C1 H1B 109.5 ?
P1 C1 H1B 109.5 ?
H1A C1 H1B 108.1 ?
C31 N3 C2 121.6(3) ?
C31 N3 C1 123.4(3) ?
C2 N3 C1 114.7(3) ?
N3 C2 P2 115.4(2) ?
N3 C2 H2A 108.4 ?
P2 C2 H2A 108.4 ?
N3 C2 H2B 108.4 ?
P2 C2 H2B 108.4 ?
H2A C2 H2B 107.5 ?
C11 P1 C21 106.26(15) ?
C11 P1 C1 100.35(15) ?
C21 P1 C1 99.87(15) ?
C11 P1 Mo1 114.87(11) ?
C21 P1 Mo1 119.87(11) ?
C1 P1 Mo1 112.95(11) ?
C41 P2 C51 103.36(15) ?
C41 P2 C2 102.80(16) ?
C51 P2 C2 99.92(16) ?
C41 P2 Mo1 122.48(11) ?
C51 P2 Mo1 110.44(11) ?
C2 P2 Mo1 114.99(11) ?
C12 C11 C16 118.8(3) ?
C12 C11 P1 120.0(3) ?
C16 C11 P1 120.8(2) ?
C13 C12 C11 120.2(3) ?
C13 C12 H12 119.9 ?
C11 C12 H12 119.9 ?
C14 C13 C12 120.7(3) ?
C14 C13 H13 119.7 ?
C12 C13 H13 119.7 ?
C13 C14 C15 119.7(3) ?
C13 C14 H14 120.1 ?
C15 C14 H14 120.1 ?
C14 C15 C16 120.0(3) ?
C14 C15 H15 120.0 ?
C16 C15 H15 120.0 ?
C15 C16 C11 120.6(3) ?
C15 C16 H16 119.7 ?
C11 C16 H16 119.7 ?
C26 C21 C22 119.1(3) ?
C26 C21 P1 118.7(3) ?
C22 C21 P1 122.0(3) ?
C23 C22 C21 120.4(3) ?
C23 C22 H22 119.8 ?
C21 C22 H22 119.8 ?
C24 C23 C22 120.1(4) ?
C24 C23 H23 119.9 ?
C22 C23 H23 119.9 ?
C23 C24 C25 119.8(4) ?
C23 C24 H24 120.1 ?
C25 C24 H24 120.1 ?
C24 C25 C26 120.7(4) ?
C24 C25 H25 119.6 ?
C26 C25 H25 119.6 ?
C25 C26 C21 119.9(3) ?
C25 C26 H26 120.1 ?
C21 C26 H26 120.1 ?
N3 C31 N4 120.0(3) ?
N3 C31 C35 123.8(3) ?
N4 C31 C35 116.2(3) ?
C32 N4 C31 123.9(4) ?
C32 N4 H4 118.0 ?
C31 N4 H4 118.0 ?
N4 C32 C33 120.4(4) ?
N4 C32 H32 119.8 ?
C33 C32 H32 119.8 ?
C32 C33 C34 118.0(4) ?
C32 C33 H33 121.0 ?
C34 C33 H33 121.0 ?
C35 C34 C33 121.6(4) ?
C35 C34 H34 119.2 ?
C33 C34 H34 119.2 ?
C34 C35 C31 119.9(4) ?
C34 C35 H35 120.1 ?
C31 C35 H35 120.1 ?
C42 C41 C46 119.4(3) ?
C42 C41 P2 120.3(3) ?
C46 C41 P2 120.3(3) ?
C41 C42 C43 120.2(3) ?
C41 C42 H42 119.9 ?
C43 C42 H42 119.9 ?
C44 C43 C42 120.2(4) ?
C44 C43 H43 119.9 ?
C42 C43 H43 119.9 ?
C43 C44 C45 120.3(4) ?
C43 C44 H44 119.8 ?
C45 C44 H44 119.8 ?
C44 C45 C46 120.0(4) ?
C44 C45 H45 120.0 ?
C46 C45 H45 120.0 ?
C45 C46 C41 119.8(4) ?
C45 C46 H46 120.1 ?
C41 C46 H46 120.1 ?
C52 C51 C56 118.2(3) ?
C52 C51 P2 118.5(3) ?
C56 C51 P2 123.0(3) ?
C53 C52 C51 121.1(4) ?
C53 C52 H52 119.4 ?
C51 C52 H52 119.4 ?
C54 C53 C52 120.0(4) ?
C54 C53 H53 120.0 ?
C52 C53 H53 120.0 ?
C55 C54 C53 119.8(4) ?
C55 C54 H54 120.1 ?
C53 C54 H54 120.1 ?
C54 C55 C56 120.4(4) ?
C54 C55 H55 119.8 ?
C56 C55 H55 119.8 ?
C51 C56 C55 120.5(4) ?
C51 C56 H56 119.8 ?
C55 C56 H56 119.8 ?
C62 C61 P3 110.1(2) ?
C62 C61 H61A 109.6 ?
P3 C61 H61A 109.6 ?
C62 C61 H61B 109.6 ?
P3 C61 H61B 109.6 ?
H61A C61 H61B 108.1 ?
C61 C62 P4 109.7(2) ?
C61 C62 H62A 109.7 ?
P4 C62 H62A 109.7 ?
C61 C62 H62B 109.7 ?
P4 C62 H62B 109.7 ?
H62A C62 H62B 108.2 ?
C71 P3 C81 105.51(15) ?
C71 P3 C61 104.13(16) ?
C81 P3 C61 100.27(16) ?
C71 P3 Mo1 116.78(11) ?
C81 P3 Mo1 121.04(11) ?
C61 P3 Mo1 106.61(11) ?
C91 P4 C101 104.34(16) ?
C91 P4 C62 102.59(16) ?
C101 P4 C62 101.48(16) ?
C91 P4 Mo1 120.50(12) ?
C101 P4 Mo1 119.52(12) ?
C62 P4 Mo1 105.48(11) ?
C72 C71 C76 118.6(3) ?
C72 C71 P3 119.3(2) ?
C76 C71 P3 122.1(3) ?
C73 C72 C71 120.6(3) ?
C73 C72 H72 119.7 ?
C71 C72 H72 119.7 ?
C74 C73 C72 120.6(4) ?
C74 C73 H73 119.7 ?
C72 C73 H73 119.7 ?
C75 C74 C73 119.4(3) ?
C75 C74 H74 120.3 ?
C73 C74 H74 120.3 ?
C74 C75 C76 121.0(3) ?
C74 C75 H75 119.5 ?
C76 C75 H75 119.5 ?
C75 C76 C71 119.9(3) ?
C75 C76 H76 120.1 ?
C71 C76 H76 120.1 ?
C82 C81 C86 118.3(3) ?
C82 C81 P3 123.3(3) ?
C86 C81 P3 118.4(3) ?
C81 C82 C83 120.4(4) ?
C81 C82 H82 119.8 ?
C83 C82 H82 119.8 ?
C84 C83 C82 120.8(4) ?
C84 C83 H83 119.6 ?
C82 C83 H83 119.6 ?
C83 C84 C85 119.4(4) ?
C83 C84 H84 120.3 ?
C85 C84 H84 120.3 ?
C84 C85 C86 120.5(4) ?
C84 C85 H85 119.8 ?
C86 C85 H85 119.8 ?
C81 C86 C85 120.5(4) ?
C81 C86 H86 119.7 ?
C85 C86 H86 119.7 ?
C92 C91 C96 118.9(3) ?
C92 C91 P4 119.6(3) ?
C96 C91 P4 121.5(3) ?
C91 C92 C93 120.2(4) ?
C91 C92 H92 119.9 ?
C93 C92 H92 119.9 ?
C94 C93 C92 120.6(4) ?
C94 C93 H93 119.7 ?
C92 C93 H93 119.7 ?
C95 C94 C93 119.6(4) ?
C95 C94 H94 120.2 ?
C93 C94 H94 120.2 ?
C94 C95 C96 120.6(4) ?
C94 C95 H95 119.7 ?
C96 C95 H95 119.7 ?
C95 C96 C91 120.0(4) ?
C95 C96 H96 120.0 ?
C91 C96 H96 120.0 ?
C106 C101 C102 119.1(3) ?
C106 C101 P4 118.5(3) ?
C102 C101 P4 122.3(3) ?
C103 C102 C101 120.2(4) ?
C103 C102 H102 119.9 ?
C101 C102 H102 119.9 ?
C104 C103 C102 120.4(4) ?
C104 C103 H103 119.8 ?
C102 C103 H103 119.8 ?
C103 C104 C105 119.9(4) ?
C103 C104 H104 120.1 ?
C105 C104 H104 120.1 ?
C104 C105 C106 120.7(4) ?
C104 C105 H105 119.7 ?
C106 C105 H105 119.7 ?
C105 C106 C101 119.7(4) ?
C105 C106 H106 120.1 ?
C101 C106 H106 120.1 ?
F14 B1 F13 111.3(5) ?
F14 B1 F12 110.2(5) ?
F13 B1 F12 107.7(4) ?
F14 B1 F11 110.0(4) ?
F13 B1 F11 110.5(5) ?
F12 B1 F11 107.1(4) ?
F24' B2 F22 129.4(8) ?
F24' B2 F23 47.9(8) ?
F22 B2 F23 117.8(4) ?
F24' B2 F21 115.8(8) ?
F22 B2 F21 111.7(4) ?
F23 B2 F21 119.8(4) ?
F24' B2 F24 57.5(8) ?
F22 B2 F24 92.9(5) ?
F23 B2 F24 102.6(5) ?
F21 B2 F24 107.0(4) ?
F24' B2 F23' 104.1(9) ?
F22 B2 F23' 83.9(6) ?
F23 B2 F23' 56.2(5) ?
F21 B2 F23' 99.8(6) ?
F24 B2 F23' 152.2(6) ?

loop_
_geom_bond_atom_site_label_1
_geom_bond_atom_site_label_2
_geom_bond_distance
_geom_bond_publ_flag
Mo1 N1 1.755(3) y
Mo1 F1 1.9889(18) y
Mo1 P1 2.5032(9) y
Mo1 P2 2.5353(9) y
Mo1 P3 2.5698(8) y
Mo1 P4 2.5754(9) y
N1 N2 1.325(5) ?
N2 H1N2 0.9101 ?
N2 H2N2 0.9100 ?
C1 N3 1.464(4) ?
C1 P1 1.865(3) ?
C1 H1A 0.9900 ?
C1 H1B 0.9900 ?
N3 C31 1.358(5) ?
N3 C2 1.463(4) ?
C2 P2 1.873(3) ?
C2 H2A 0.9900 ?
C2 H2B 0.9900 ?
P1 C11 1.826(3) ?
P1 C21 1.828(3) ?
P2 C41 1.827(3) ?
P2 C51 1.831(3) ?
C11 C12 1.392(5) ?
C11 C16 1.396(5) ?
C12 C13 1.390(5) ?
C12 H12 0.9500 ?
C13 C14 1.377(6) ?
C13 H13 0.9500 ?
C14 C15 1.384(5) ?
C14 H14 0.9500 ?
C15 C16 1.391(5) ?
C15 H15 0.9500 ?
C16 H16 0.9500 ?
C21 C26 1.395(5) ?
C21 C22 1.401(5) ?
C22 C23 1.388(5) ?
C22 H22 0.9500 ?
C23 C24 1.383(6) ?
C23 H23 0.9500 ?
C24 C25 1.385(6) ?
C24 H24 0.9500 ?
C25 C26 1.389(5) ?
C25 H25 0.9500 ?
C26 H26 0.9500 ?
C31 N4 1.363(5) ?
C31 C35 1.413(5) ?
N4 C32 1.356(5) ?
N4 H4 0.8800 ?
C32 C33 1.357(6) ?
C32 H32 0.9500 ?
C33 C34 1.391(7) ?
C33 H33 0.9500 ?
C34 C35 1.372(6) ?
C34 H34 0.9500 ?
C35 H35 0.9500 ?
C41 C42 1.385(5) ?
C41 C46 1.401(5) ?
C42 C43 1.396(5) ?
C42 H42 0.9500 ?
C43 C44 1.374(6) ?
C43 H43 0.9500 ?
C44 C45 1.383(6) ?
C44 H44 0.9500 ?
C45 C46 1.397(5) ?
C45 H45 0.9500 ?
C46 H46 0.9500 ?
C51 C52 1.393(5) ?
C51 C56 1.394(5) ?
C52 C53 1.391(5) ?
C52 H52 0.9500 ?
C53 C54 1.384(6) ?
C53 H53 0.9500 ?
C54 C55 1.377(6) ?
C54 H54 0.9500 ?
C55 C56 1.398(6) ?
C55 H55 0.9500 ?
C56 H56 0.9500 ?
C61 C62 1.526(5) ?
C61 P3 1.848(4) ?
C61 H61A 0.9900 ?
C61 H61B 0.9900 ?
C62 P4 1.847(3) ?
C62 H62A 0.9900 ?
C62 H62B 0.9900 ?
P3 C71 1.829(3) ?
P3 C81 1.832(3) ?
P4 C91 1.826(4) ?
P4 C101 1.833(3) ?
C71 C72 1.396(5) ?
C71 C76 1.402(5) ?
C72 C73 1.388(5) ?
C72 H72 0.9500 ?
C73 C74 1.382(5) ?
C73 H73 0.9500 ?
C74 C75 1.377(6) ?
C74 H74 0.9500 ?
C75 C76 1.393(5) ?
C75 H75 0.9500 ?
C76 H76 0.9500 ?
C81 C82 1.388(5) ?
C81 C86 1.391(5) ?
C82 C83 1.395(6) ?
C82 H82 0.9500 ?
C83 C84 1.369(6) ?
C83 H83 0.9500 ?
C84 C85 1.375(7) ?
C84 H84 0.9500 ?
C85 C86 1.394(6) ?
C85 H85 0.9500 ?
C86 H86 0.9500 ?
C91 C92 1.389(5) ?
C91 C96 1.401(5) ?
C92 C93 1.393(6) ?
C92 H92 0.9500 ?
C93 C94 1.382(7) ?
C93 H93 0.9500 ?
C94 C95 1.372(7) ?
C94 H94 0.9500 ?
C95 C96 1.395(6) ?
C95 H95 0.9500 ?
C96 H96 0.9500 ?
C101 C106 1.397(5) ?
C101 C102 1.398(5) ?
C102 C103 1.392(5) ?
C102 H102 0.9500 ?
C103 C104 1.374(7) ?
C103 H103 0.9500 ?
C104 C105 1.383(7) ?
C104 H104 0.9500 ?
C105 C106 1.393(6) ?
C105 H105 0.9500 ?
C106 H106 0.9500 ?
B1 F14 1.358(6) ?
B1 F13 1.359(7) ?
B1 F12 1.397(7) ?
B1 F11 1.407(6) ?
B2 F24' 1.241(10) ?
B2 F22 1.322(5) ?
B2 F23 1.330(6) ?
B2 F21 1.348(5) ?
B2 F24 1.475(7) ?
B2 F23' 1.570(10) ?
